data_1510266
loop_
_publ_author_name
'Buechner, O.'
'Wickleder, M.S.'

_publ_section_title
;
 Rb Au (Se O4)2: First structure determination of a ternary gold selenate
;
_journal_name_full 'Zeitschrift fuer Anorganische und Allgemeine Chemie'
_journal_page_first 1539
_journal_page_last 1540
_journal_paper_doi 10.1002/zaac.200400141
_journal_volume 630
_journal_year 2004
_chemical_formula_sum 'Au O8 Rb Se2'
_chemical_name_systematic 'Rb Au (Se O4)2'
_space_group_IT_number 12
_symmetry_space_group_name_Hall '-C 2y'
_symmetry_space_group_name_H-M 'C 1 2/m 1'
_cell_angle_alpha 90
_cell_angle_beta 116.45
_cell_angle_gamma 90
_cell_formula_units_Z 2
_cell_length_a 10.787
_cell_length_b 5.2267
_cell_length_c 7.393
_cell_volume 373.189
_citation_journal_id_ASTM ZAACAB
_cod_data_source_file gold_328.cif
_cod_data_source_block Au1O8Rb1Se2
_cod_original_cell_volume 373.1891
_cod_original_formula_sum 'Au1 O8 Rb1 Se2'
_cod_database_code 1510266

loop_
_symmetry_equiv_pos_as_xyz
x,y,z
-x,y,-z
-x,-y,-z
x,-y,z
x+1/2,y+1/2,z
-x+1/2,y+1/2,-z
-x+1/2,-y+1/2,-z
x+1/2,-y+1/2,z

loop_
_atom_site_label
_atom_site_type_symbol
_atom_site_fract_x
_atom_site_fract_y
_atom_site_fract_z
_atom_site_occupancy
_atom_site_U_iso_or_equiv
Rb1 Rb+1 0 0.5 0.5 1 0.0
O1 O-2 0.1757 0.5 0.926 1 0.0
Au1 Au+3 0 0 0 1 0.0
O2 O-2 0.1166 0.2529 0.2097 1 0.0
Se1 Se+6 0.1995 0.5 0.1579 1 0.0
O3 O-2 0.3538 0.5 0.33 1 0.0
